data_4074203
loop_
_publ_author_name
'Shaikh, Nadim S.'
'Parkin, Sean'
'Lehmler, Hans-Joachim'

_publ_section_title
;
 The Ullmann Coupling Reaction:&#x00A0; A New Approach to
 Tetraarylstannanes
;
_journal_issue 17
_journal_name_full Organometallics
_journal_page_first 4207
_journal_paper_doi 10.1021/om060456a
_journal_volume 25
_journal_year 2006
_chemical_formula_moiety 'C32 H36 Sn'
_chemical_formula_sum 'C32 H36 Sn'
_chemical_formula_weight 539.30
_chemical_name_systematic
; 
Tetrakis-(2,4-dimethyl-phenyl)stannane
;
_space_group_IT_number 2
_symmetry_cell_setting triclinic
_symmetry_space_group_name_Hall '-P 1'
_symmetry_space_group_name_H-M 'P -1'
_atom_sites_solution_hydrogens geom
_atom_sites_solution_primary direct
_atom_sites_solution_secondary difmap
_audit_creation_method SHELXL-97
_cell_angle_alpha 66.4013(4)
_cell_angle_beta 69.3562(4)
_cell_angle_gamma 70.6943(4)
_cell_formula_units_Z 2
_cell_length_a 10.9038(1)
_cell_length_b 12.0001(1)
_cell_length_c 12.4461(1)
_cell_measurement_reflns_used 41438
_cell_measurement_temperature 90.0(2)
_cell_measurement_theta_max 27.48
_cell_measurement_theta_min 1.00
_cell_volume 1362.00(2)
_computing_cell_refinement 'SCALEPACK (Otwinowski & Minor, 1997)'
_computing_data_collection 'COLLECT (Nonius, 1998)'
_computing_data_reduction 'DENZO-SMN (Otwinowski & Minor, 1997)'
_computing_molecular_graphics 'XP in SHELXTL (Sheldrick, 1994)'
_computing_publication_material
; 
SHELX97-2 (Sheldrick, 1997) and local procedures 
;
_computing_structure_refinement 'SHELXL-97 (Sheldrick, 1997)'
_computing_structure_solution 'SHELXS-97 (Sheldrick, 1990)'
_diffrn_ambient_temperature 90.0(2)
_diffrn_detector_area_resol_mean 18
_diffrn_measured_fraction_theta_full .999
_diffrn_measured_fraction_theta_max .999
_diffrn_measurement_device_type 'Nonius KappaCCD diffractometer'
_diffrn_measurement_method '\w scans at fixed \c = 55\%'
_diffrn_radiation_monochromator graphite
_diffrn_radiation_source 'fine-focus sealed tube'
_diffrn_radiation_type MoK\a
_diffrn_radiation_wavelength 0.71073
_diffrn_reflns_av_R_equivalents 0.0328
_diffrn_reflns_av_sigmaI/netI 0.0241
_diffrn_reflns_limit_h_max 14
_diffrn_reflns_limit_h_min -14
_diffrn_reflns_limit_k_max 15
_diffrn_reflns_limit_k_min -15
_diffrn_reflns_limit_l_max 16
_diffrn_reflns_limit_l_min -16
_diffrn_reflns_number 31533
_diffrn_reflns_theta_full 27.50
_diffrn_reflns_theta_max 27.50
_diffrn_reflns_theta_min 1.85
_exptl_absorpt_coefficient_mu 0.955
_exptl_absorpt_correction_T_max 0.894
_exptl_absorpt_correction_T_min 0.796
_exptl_absorpt_correction_type multi-scan
_exptl_absorpt_process_details 'SADABS (Sheldrick, 1996)'
_exptl_crystal_colour colourless
_exptl_crystal_density_diffrn 1.315
_exptl_crystal_density_method 'not measured'
_exptl_crystal_description block
_exptl_crystal_F_000 556
_exptl_crystal_size_max 0.22
_exptl_crystal_size_mid 0.18
_exptl_crystal_size_min 0.12
_refine_diff_density_max 1.307
_refine_diff_density_min -.388
_refine_diff_density_rms .063
_refine_ls_extinction_method none
_refine_ls_goodness_of_fit_ref 1.067
_refine_ls_hydrogen_treatment constr
_refine_ls_matrix_type full
_refine_ls_number_parameters 306
_refine_ls_number_reflns 6254
_refine_ls_number_restraints 0
_refine_ls_restrained_S_all 1.067
_refine_ls_R_factor_all 0.0263
_refine_ls_R_factor_gt 0.0225
_refine_ls_shift/su_max 0.003
_refine_ls_shift/su_mean 0.000
_refine_ls_structure_factor_coef Fsqd
_refine_ls_weighting_details 'calc w=1/[\s^2^(Fo^2^)+(0.0174P)^2^+1.1273P] where P=(Fo^2^+2Fc^2^)/3'
_refine_ls_weighting_scheme calc
_refine_ls_wR_factor_gt 0.0517
_refine_ls_wR_factor_ref 0.0536
_reflns_number_gt 5793
_reflns_number_total 6254
_reflns_threshold_expression >2\s(I)
_cod_data_source_file om060456asi20060524_105305.cif
_cod_data_source_block k06011
_cod_database_code 4074203

loop_
_symmetry_equiv_pos_as_xyz
'x, y, z'
'-x, -y, -z'

loop_
_atom_site_label
_atom_site_type_symbol
_atom_site_fract_x
_atom_site_fract_y
_atom_site_fract_z
_atom_site_U_iso_or_equiv
_atom_site_adp_type
_atom_site_occupancy
_atom_site_symmetry_multiplicity
_atom_site_calc_flag
_atom_site_refinement_flags
Sn1 Sn 0.651396(12) 0.218257(10) 0.705641(10) 0.01771(4) Uani 1 1 d .
C1 C 0.55019(18) 0.36438(16) 0.78525(16) 0.0198(3) Uani 1 1 d .
C2 C 0.43544(18) 0.35696(18) 0.88337(17) 0.0241(4) Uani 1 1 d .
C3 C 0.3757(2) 0.45819(19) 0.92693(18) 0.0281(4) Uani 1 1 d .
H3 H 0.2982 0.4531 0.9933 0.034 Uiso 1 1 calc R
C4 C 0.4247(2) 0.56606(18) 0.87732(17) 0.0265(4) Uani 1 1 d .
C5 C 0.5376(2) 0.57244(17) 0.78045(17) 0.0277(4) Uani 1 1 d .
H5 H 0.5736 0.6450 0.7449 0.033 Uiso 1 1 calc R
C6 C 0.59855(19) 0.47297(16) 0.73505(16) 0.0230(4) Uani 1 1 d .
H6 H 0.6753 0.4794 0.6679 0.028 Uiso 1 1 calc R
C7 C 0.51532(18) 0.14744(16) 0.67397(16) 0.0202(3) Uani 1 1 d .
C8 C 0.40907(18) 0.22479(17) 0.62142(16) 0.0232(4) Uani 1 1 d .
C9 C 0.33013(19) 0.1704(2) 0.59806(18) 0.0284(4) Uani 1 1 d .
H9 H 0.2590 0.2231 0.5616 0.034 Uiso 1 1 calc R
C10 C 0.3517(2) 0.0424(2) 0.62618(18) 0.0312(4) Uani 1 1 d .
C11 C 0.4564(2) -0.03331(19) 0.67957(19) 0.0304(4) Uani 1 1 d .
H11 H 0.4735 -0.1213 0.6996 0.037 Uiso 1 1 calc R
C12 C 0.53595(19) 0.01865(17) 0.70380(17) 0.0252(4) Uani 1 1 d .
H12 H 0.6060 -0.0346 0.7415 0.030 Uiso 1 1 calc R
C13 C 0.76305(18) 0.06951(16) 0.82567(15) 0.0190(3) Uani 1 1 d .
C14 C 0.86796(18) -0.02523(16) 0.79091(16) 0.0205(3) Uani 1 1 d .
C15 C 0.93664(19) -0.11421(17) 0.87608(17) 0.0243(4) Uani 1 1 d .
H15 H 1.0083 -0.1777 0.8523 0.029 Uiso 1 1 calc R
C16 C 0.9040(2) -0.11347(18) 0.99464(17) 0.0260(4) Uani 1 1 d .
C17 C 0.7999(2) -0.01908(18) 1.02758(17) 0.0278(4) Uani 1 1 d .
H17 H 0.7757 -0.0162 1.1077 0.033 Uiso 1 1 calc R
C18 C 0.73175(19) 0.07030(17) 0.94444(16) 0.0238(4) Uani 1 1 d .
H18 H 0.6614 0.1344 0.9686 0.029 Uiso 1 1 calc R
C19 C 0.78194(18) 0.29541(15) 0.53307(15) 0.0197(3) Uani 1 1 d .
C20 C 0.90176(19) 0.32401(16) 0.52154(17) 0.0240(4) Uani 1 1 d .
C21 C 0.9831(2) 0.36963(18) 0.40537(19) 0.0314(4) Uani 1 1 d .
H21 H 1.0642 0.3890 0.3975 0.038 Uiso 1 1 calc R
C22 C 0.9489(2) 0.38750(18) 0.30131(18) 0.0350(5) Uani 1 1 d .
C23 C 0.8298(2) 0.36072(18) 0.31330(17) 0.0306(4) Uani 1 1 d .
H23 H 0.8039 0.3738 0.2431 0.037 Uiso 1 1 calc R
C24 C 0.7481(2) 0.31473(16) 0.42773(16) 0.0243(4) Uani 1 1 d .
H24 H 0.6671 0.2959 0.4345 0.029 Uiso 1 1 calc R
C25 C 0.3746(2) 0.2442(2) 0.9414(2) 0.0374(5) Uani 1 1 d .
H25A H 0.3093 0.2485 1.0183 0.056 Uiso 1 1 calc R
H25B H 0.4456 0.1685 0.9566 0.056 Uiso 1 1 calc R
H25C H 0.3292 0.2421 0.8871 0.056 Uiso 1 1 calc R
C26 C 0.3556(2) 0.6726(2) 0.9279(2) 0.0374(5) Uani 1 1 d .
H26A H 0.4200 0.7226 0.9095 0.056 Uiso 1 1 calc R
H26B H 0.3210 0.6395 1.0160 0.056 Uiso 1 1 calc R
H26C H 0.2810 0.7249 0.8912 0.056 Uiso 1 1 calc R
C27 C 0.3760(2) 0.36441(18) 0.5916(2) 0.0307(4) Uani 1 1 d .
H27A H 0.2922 0.4002 0.5658 0.046 Uiso 1 1 calc R
H27B H 0.4490 0.3989 0.5261 0.046 Uiso 1 1 calc R
H27C H 0.3654 0.3848 0.6636 0.046 Uiso 1 1 calc R
C28 C 0.2629(3) -0.0130(3) 0.6017(2) 0.0468(6) Uani 1 1 d .
H28A H 0.2023 -0.0511 0.6782 0.070 Uiso 1 1 calc R
H28B H 0.3187 -0.0767 0.5635 0.070 Uiso 1 1 calc R
H28C H 0.2099 0.0528 0.5473 0.070 Uiso 1 1 calc R
C29 C 0.9083(2) -0.03271(19) 0.66437(17) 0.0278(4) Uani 1 1 d .
H29A H 0.9794 -0.1074 0.6594 0.042 Uiso 1 1 calc R
H29B H 0.9414 0.0415 0.6060 0.042 Uiso 1 1 calc R
H29C H 0.8303 -0.0370 0.6456 0.042 Uiso 1 1 calc R
C30 C 0.9781(2) -0.2119(2) 1.0852(2) 0.0391(5) Uani 1 1 d .
H30A H 1.0296 -0.1739 1.1062 0.059 Uiso 1 1 calc R
H30B H 1.0394 -0.2764 1.0499 0.059 Uiso 1 1 calc R
H30C H 0.9134 -0.2497 1.1584 0.059 Uiso 1 1 calc R
C31 C 0.9472(2) 0.30328(19) 0.63055(19) 0.0296(4) Uani 1 1 d .
H31A H 0.9901 0.2152 0.6619 0.044 Uiso 1 1 calc R
H31B H 0.8693 0.3263 0.6935 0.044 Uiso 1 1 calc R
H31C H 1.0116 0.3548 0.6071 0.044 Uiso 1 1 calc R
C32 C 1.0423(3) 0.4325(2) 0.1772(2) 0.0565(8) Uani 1 1 d .
H32A H 1.0966 0.3609 0.1498 0.085 Uiso 1 1 calc R
H32B H 1.1015 0.4756 0.1820 0.085 Uiso 1 1 calc R
H32C H 0.9890 0.4900 0.1195 0.085 Uiso 1 1 calc R

loop_
_atom_site_aniso_label
_atom_site_aniso_U_11
_atom_site_aniso_U_22
_atom_site_aniso_U_33
_atom_site_aniso_U_23
_atom_site_aniso_U_13
_atom_site_aniso_U_12
Sn1 0.01887(7) 0.01726(6) 0.01762(6) -0.00761(4) -0.00458(4) -0.00232(4)
C1 0.0199(9) 0.0200(8) 0.0207(8) -0.0099(7) -0.0059(7) -0.0009(7)
C2 0.0206(9) 0.0289(10) 0.0244(9) -0.0123(8) -0.0046(7) -0.0040(7)
C3 0.0228(9) 0.0368(11) 0.0239(9) -0.0168(8) -0.0028(8) -0.0001(8)
C4 0.0314(10) 0.0254(9) 0.0247(9) -0.0140(8) -0.0128(8) 0.0049(8)
C5 0.0378(11) 0.0187(9) 0.0266(10) -0.0086(7) -0.0101(8) -0.0023(8)
C6 0.0256(9) 0.0210(9) 0.0204(9) -0.0084(7) -0.0038(7) -0.0028(7)
C7 0.0197(9) 0.0211(8) 0.0216(9) -0.0105(7) -0.0029(7) -0.0049(7)
C8 0.0217(9) 0.0271(9) 0.0221(9) -0.0113(7) -0.0040(7) -0.0045(7)
C9 0.0219(9) 0.0411(11) 0.0274(10) -0.0173(9) -0.0051(8) -0.0069(8)
C10 0.0284(10) 0.0460(12) 0.0284(10) -0.0232(9) 0.0051(8) -0.0191(9)
C11 0.0336(11) 0.0260(10) 0.0333(11) -0.0173(8) 0.0057(9) -0.0141(8)
C12 0.0238(9) 0.0226(9) 0.0273(10) -0.0106(7) -0.0013(8) -0.0048(7)
C13 0.0216(9) 0.0191(8) 0.0172(8) -0.0053(6) -0.0062(7) -0.0049(7)
C14 0.0203(9) 0.0203(8) 0.0216(9) -0.0080(7) -0.0044(7) -0.0048(7)
C15 0.0204(9) 0.0215(9) 0.0292(10) -0.0069(7) -0.0072(8) -0.0028(7)
C16 0.0281(10) 0.0250(9) 0.0253(9) -0.0003(7) -0.0114(8) -0.0112(8)
C17 0.0361(11) 0.0306(10) 0.0200(9) -0.0076(8) -0.0080(8) -0.0113(8)
C18 0.0291(10) 0.0222(9) 0.0221(9) -0.0095(7) -0.0057(8) -0.0060(7)
C19 0.0205(9) 0.0160(8) 0.0178(8) -0.0065(6) -0.0013(7) -0.0006(7)
C20 0.0228(9) 0.0176(8) 0.0282(10) -0.0086(7) -0.0034(7) -0.0019(7)
C21 0.0267(10) 0.0240(9) 0.0369(11) -0.0120(8) 0.0038(8) -0.0074(8)
C22 0.0449(13) 0.0213(9) 0.0254(10) -0.0084(8) 0.0062(9) -0.0059(9)
C23 0.0443(12) 0.0217(9) 0.0195(9) -0.0086(7) -0.0060(8) 0.0007(8)
C24 0.0296(10) 0.0174(8) 0.0234(9) -0.0092(7) -0.0065(8) 0.0010(7)
C25 0.0294(11) 0.0434(13) 0.0403(12) -0.0213(10) 0.0081(9) -0.0175(10)
C26 0.0444(13) 0.0321(11) 0.0350(11) -0.0207(9) -0.0119(10) 0.0070(10)
C27 0.0292(10) 0.0265(10) 0.0374(11) -0.0114(8) -0.0161(9) 0.0024(8)
C28 0.0446(14) 0.0668(17) 0.0490(14) -0.0329(13) 0.0013(11) -0.0333(13)
C29 0.0242(10) 0.0319(10) 0.0256(10) -0.0150(8) -0.0055(8) 0.0021(8)
C30 0.0387(12) 0.0392(12) 0.0328(11) 0.0021(9) -0.0188(10) -0.0071(10)
C31 0.0240(10) 0.0317(10) 0.0359(11) -0.0122(9) -0.0087(8) -0.0068(8)
C32 0.0739(19) 0.0437(14) 0.0341(13) -0.0151(11) 0.0207(13) -0.0248(14)

loop_
_atom_type_symbol
_atom_type_description
_atom_type_scat_dispersion_real
_atom_type_scat_dispersion_imag
_atom_type_scat_source
C C .0033 .0016 'International Tables Vol C Tables 4.2.6.8 and 6.1.1.4'
H H .0000 .0000 'International Tables Vol C Tables 4.2.6.8 and 6.1.1.4'
Sn Sn -.6537 1.4246 'International Tables Vol C Tables 4.2.6.8 and 6.1.1.4'

loop_
_geom_angle_atom_site_label_1
_geom_angle_atom_site_label_2
_geom_angle_atom_site_label_3
_geom_angle
C7 Sn1 C13 109.31(7)
C7 Sn1 C1 112.64(7)
C13 Sn1 C1 108.34(6)
C7 Sn1 C19 107.64(7)
C13 Sn1 C19 111.34(7)
C1 Sn1 C19 107.59(7)
C6 C1 C2 118.45(16)
C6 C1 Sn1 118.36(13)
C2 C1 Sn1 123.17(13)
C3 C2 C1 118.66(17)
C3 C2 C25 119.35(17)
C1 C2 C25 121.99(17)
C4 C3 C2 122.80(18)
C4 C3 H3 118.6
C2 C3 H3 118.6
C5 C4 C3 118.03(17)
C5 C4 C26 121.55(19)
C3 C4 C26 120.42(19)
C4 C5 C6 120.22(18)
C4 C5 H5 119.9
C6 C5 H5 119.9
C1 C6 C5 121.84(17)
C1 C6 H6 119.1
C5 C6 H6 119.1
C12 C7 C8 118.63(17)
C12 C7 Sn1 118.36(13)
C8 C7 Sn1 122.99(13)
C9 C8 C7 118.91(17)
C9 C8 C27 119.07(17)
C7 C8 C27 122.00(16)
C10 C9 C8 122.50(19)
C10 C9 H9 118.7
C8 C9 H9 118.7
C9 C10 C11 117.98(18)
C9 C10 C28 121.0(2)
C11 C10 C28 121.0(2)
C12 C11 C10 120.51(18)
C12 C11 H11 119.7
C10 C11 H11 119.7
C11 C12 C7 121.44(19)
C11 C12 H12 119.3
C7 C12 H12 119.3
C18 C13 C14 118.43(16)
C18 C13 Sn1 117.48(13)
C14 C13 Sn1 124.05(12)
C15 C14 C13 118.71(16)
C15 C14 C29 119.49(16)
C13 C14 C29 121.79(16)
C16 C15 C14 122.51(17)
C16 C15 H15 118.7
C14 C15 H15 118.7
C17 C16 C15 118.04(17)
C17 C16 C30 120.60(18)
C15 C16 C30 121.36(19)
C18 C17 C16 120.30(18)
C18 C17 H17 119.8
C16 C17 H17 119.8
C17 C18 C13 121.99(18)
C17 C18 H18 119.0
C13 C18 H18 119.0
C24 C19 C20 118.48(17)
C24 C19 Sn1 118.63(14)
C20 C19 Sn1 122.87(13)
C21 C20 C19 118.90(18)
C21 C20 C31 119.21(18)
C19 C20 C31 121.86(17)
C22 C21 C20 122.1(2)
C22 C21 H21 119.0
C20 C21 H21 119.0
C23 C22 C21 118.70(18)
C23 C22 C32 120.8(2)
C21 C22 C32 120.5(2)
C22 C23 C24 120.12(19)
C22 C23 H23 119.9
C24 C23 H23 119.9
C23 C24 C19 121.70(19)
C23 C24 H24 119.1
C19 C24 H24 119.1
C2 C25 H25A 109.5
C2 C25 H25B 109.5
H25A C25 H25B 109.5
C2 C25 H25C 109.5
H25A C25 H25C 109.5
H25B C25 H25C 109.5
C4 C26 H26A 109.5
C4 C26 H26B 109.5
H26A C26 H26B 109.5
C4 C26 H26C 109.5
H26A C26 H26C 109.5
H26B C26 H26C 109.5
C8 C27 H27A 109.5
C8 C27 H27B 109.5
H27A C27 H27B 109.5
C8 C27 H27C 109.5
H27A C27 H27C 109.5
H27B C27 H27C 109.5
C10 C28 H28A 109.5
C10 C28 H28B 109.5
H28A C28 H28B 109.5
C10 C28 H28C 109.5
H28A C28 H28C 109.5
H28B C28 H28C 109.5
C14 C29 H29A 109.5
C14 C29 H29B 109.5
H29A C29 H29B 109.5
C14 C29 H29C 109.5
H29A C29 H29C 109.5
H29B C29 H29C 109.5
C16 C30 H30A 109.5
C16 C30 H30B 109.5
H30A C30 H30B 109.5
C16 C30 H30C 109.5
H30A C30 H30C 109.5
H30B C30 H30C 109.5
C20 C31 H31A 109.5
C20 C31 H31B 109.5
H31A C31 H31B 109.5
C20 C31 H31C 109.5
H31A C31 H31C 109.5
H31B C31 H31C 109.5
C22 C32 H32A 109.5
C22 C32 H32B 109.5
H32A C32 H32B 109.5
C22 C32 H32C 109.5
H32A C32 H32C 109.5
H32B C32 H32C 109.5

loop_
_geom_bond_atom_site_label_1
_geom_bond_atom_site_label_2
_geom_bond_distance
Sn1 C7 2.1433(17)
Sn1 C13 2.1473(17)
Sn1 C1 2.1482(17)
Sn1 C19 2.1494(17)
C1 C6 1.392(3)
C1 C2 1.405(3)
C2 C3 1.396(3)
C2 C25 1.506(3)
C3 C4 1.388(3)
C3 H3 0.9500
C4 C5 1.384(3)
C4 C26 1.507(3)
C5 C6 1.392(2)
C5 H5 0.9500
C6 H6 0.9500
C7 C12 1.395(2)
C7 C8 1.403(3)
C8 C9 1.397(3)
C8 C27 1.507(3)
C9 C10 1.388(3)
C9 H9 0.9500
C10 C11 1.391(3)
C10 C28 1.506(3)
C11 C12 1.388(3)
C11 H11 0.9500
C12 H12 0.9500
C13 C18 1.398(2)
C13 C14 1.405(2)
C14 C15 1.396(3)
C14 C29 1.510(2)
C15 C16 1.394(3)
C15 H15 0.9500
C16 C17 1.390(3)
C16 C30 1.504(3)
C17 C18 1.378(3)
C17 H17 0.9500
C18 H18 0.9500
C19 C24 1.396(3)
C19 C20 1.404(3)
C20 C21 1.400(3)
C20 C31 1.507(3)
C21 C22 1.388(3)
C21 H21 0.9500
C22 C23 1.382(3)
C22 C32 1.517(3)
C23 C24 1.389(3)
C23 H23 0.9500
C24 H24 0.9500
C25 H25A 0.9800
C25 H25B 0.9800
C25 H25C 0.9800
C26 H26A 0.9800
C26 H26B 0.9800
C26 H26C 0.9800
C27 H27A 0.9800
C27 H27B 0.9800
C27 H27C 0.9800
C28 H28A 0.9800
C28 H28B 0.9800
C28 H28C 0.9800
C29 H29A 0.9800
C29 H29B 0.9800
C29 H29C 0.9800
C30 H30A 0.9800
C30 H30B 0.9800
C30 H30C 0.9800
C31 H31A 0.9800
C31 H31B 0.9800
C31 H31C 0.9800
C32 H32A 0.9800
C32 H32B 0.9800
C32 H32C 0.9800

loop_
_geom_torsion_atom_site_label_1
_geom_torsion_atom_site_label_2
_geom_torsion_atom_site_label_3
_geom_torsion_atom_site_label_4
_geom_torsion
C7 Sn1 C1 C6 -132.13(14)
C13 Sn1 C1 C6 106.82(14)
C19 Sn1 C1 C6 -13.66(16)
C7 Sn1 C1 C2 46.07(17)
C13 Sn1 C1 C2 -74.98(16)
C19 Sn1 C1 C2 164.54(14)
C6 C1 C2 C3 -0.6(3)
Sn1 C1 C2 C3 -178.78(13)
C6 C1 C2 C25 178.65(18)
Sn1 C1 C2 C25 0.5(3)
C1 C2 C3 C4 0.1(3)
C25 C2 C3 C4 -179.17(19)
C2 C3 C4 C5 0.1(3)
C2 C3 C4 C26 179.78(18)
C3 C4 C5 C6 0.2(3)
C26 C4 C5 C6 -179.45(18)
C2 C1 C6 C5 0.9(3)
Sn1 C1 C6 C5 179.22(14)
C4 C5 C6 C1 -0.8(3)
C13 Sn1 C7 C12 -16.03(16)
C1 Sn1 C7 C12 -136.52(14)
C19 Sn1 C7 C12 105.03(14)
C13 Sn1 C7 C8 165.90(14)
C1 Sn1 C7 C8 45.41(16)
C19 Sn1 C7 C8 -73.03(15)
C12 C7 C8 C9 -1.6(3)
Sn1 C7 C8 C9 176.45(13)
C12 C7 C8 C27 177.21(17)
Sn1 C7 C8 C27 -4.7(2)
C7 C8 C9 C10 0.8(3)
C27 C8 C9 C10 -178.09(18)
C8 C9 C10 C11 0.0(3)
C8 C9 C10 C28 178.90(19)
C9 C10 C11 C12 0.1(3)
C28 C10 C11 C12 -178.79(19)
C10 C11 C12 C7 -1.0(3)
C8 C7 C12 C11 1.8(3)
Sn1 C7 C12 C11 -176.38(14)
C7 Sn1 C13 C18 -107.78(14)
C1 Sn1 C13 C18 15.31(16)
C19 Sn1 C13 C18 133.43(14)
C7 Sn1 C13 C14 74.55(16)
C1 Sn1 C13 C14 -162.37(14)
C19 Sn1 C13 C14 -44.25(16)
C18 C13 C14 C15 -0.2(3)
Sn1 C13 C14 C15 177.49(13)
C18 C13 C14 C29 -179.88(17)
Sn1 C13 C14 C29 -2.2(2)
C13 C14 C15 C16 0.8(3)
C29 C14 C15 C16 -179.48(17)
C14 C15 C16 C17 -0.8(3)
C14 C15 C16 C30 178.84(18)
C15 C16 C17 C18 0.2(3)
C30 C16 C17 C18 -179.48(19)
C16 C17 C18 C13 0.5(3)
C14 C13 C18 C17 -0.4(3)
Sn1 C13 C18 C17 -178.26(15)
C7 Sn1 C19 C24 13.13(15)
C13 Sn1 C19 C24 132.92(13)
C1 Sn1 C19 C24 -108.50(14)
C7 Sn1 C19 C20 -165.03(14)
C13 Sn1 C19 C20 -45.24(16)
C1 Sn1 C19 C20 73.33(15)
C24 C19 C20 C21 -0.5(3)
Sn1 C19 C20 C21 177.62(13)
C24 C19 C20 C31 -178.63(16)
Sn1 C19 C20 C31 -0.5(2)
C19 C20 C21 C22 0.0(3)
C31 C20 C21 C22 178.17(18)
C20 C21 C22 C23 0.8(3)
C20 C21 C22 C32 -177.68(19)
C21 C22 C23 C24 -1.2(3)
C32 C22 C23 C24 177.34(19)
C22 C23 C24 C19 0.7(3)
C20 C19 C24 C23 0.2(3)
Sn1 C19 C24 C23 -178.04(13)
